data_7213286
loop_
_publ_author_name
'Schobert, Rainer'
'Siegfried, Sven'
'Nieuwenhuyzen, Mark'
'Milius, Wolfgang'
'Hampel, Frank'

_publ_section_title
;
 Selective C-acylation of CH-active dicarbonyl compounds with
 ketenylidenetriphenylphosphorane: syntheses and structures of
 3-phosphoranylideneacyltetronic acids,
 3-phosphoranylideneacyl-4-oxocoumarins, and
 4-phosphoranylideneacylpyrazol-5-ones
;
_journal_issue 11
_journal_name_full 'Journal of the Chemical Society, Perkin Transactions 1'
_journal_page_first 1723
_journal_paper_doi 10.1039/b001541p
_journal_year 2000
_chemical_formula_sum 'C29 H21 O4 P'
_chemical_formula_weight 464.43
_chemical_name_systematic
; 
 ? 
;
_space_group_IT_number 14
_symmetry_cell_setting monoclinic
_symmetry_space_group_name_Hall '-P 2yn'
_symmetry_space_group_name_H-M 'P 1 21/n 1'
_atom_sites_solution_hydrogens geom
_atom_sites_solution_primary direct
_atom_sites_solution_secondary difmap
_audit_creation_method SHELXL
_cell_angle_alpha 90.00
_cell_angle_beta 95.56(3)
_cell_angle_gamma 90.00
_cell_formula_units_Z 4
_cell_length_a 8.938(2)
_cell_length_b 22.265(5)
_cell_length_c 11.629(2)
_cell_measurement_reflns_used 15
_cell_measurement_temperature 173(2)
_cell_volume 2303.3(8)
_computing_cell_refinement Express
_computing_data_collection Express
_computing_data_reduction MoleN
_computing_publication_material 'SHELXL-93 (Sheldrick, 1993)'
_computing_structure_refinement 'SHELXL-93 (Sheldrick, 1993)'
_computing_structure_solution 'SHELXS-86 (Sheldrick, 1990)'
_diffrn_ambient_temperature 173(2)
_diffrn_measurement_device 'Nonius Mach3 '
_diffrn_measurement_method 'theta scans'
_diffrn_radiation_monochromator graphite
_diffrn_radiation_source 'fine-focus rotating anode'
_diffrn_radiation_type MoK\a
_diffrn_radiation_wavelength 0.71073
_diffrn_reflns_av_R_equivalents 0.0697
_diffrn_reflns_av_sigmaI/netI 0.0558
_diffrn_reflns_limit_h_max 0
_diffrn_reflns_limit_h_min -10
_diffrn_reflns_limit_k_max 0
_diffrn_reflns_limit_k_min -26
_diffrn_reflns_limit_l_max 13
_diffrn_reflns_limit_l_min -13
_diffrn_reflns_number 4312
_diffrn_reflns_theta_max 24.98
_diffrn_reflns_theta_min 2.47
_diffrn_standards_decay_% 3
_diffrn_standards_interval_count 200
_diffrn_standards_interval_time 7200
_diffrn_standards_number 3
_exptl_absorpt_coefficient_mu 0.154
_exptl_absorpt_correction_T_max 11.0
_exptl_absorpt_correction_T_min 2.7
_exptl_absorpt_correction_type 'psi scans'
_exptl_crystal_density_diffrn 1.339
_exptl_crystal_F_000 968
_exptl_crystal_size_max 0.4
_exptl_crystal_size_mid 0.4
_exptl_crystal_size_min 0.3
_refine_diff_density_max 0.366
_refine_diff_density_min -0.341
_refine_diff_density_rms 0.059
_refine_ls_extinction_method none
_refine_ls_goodness_of_fit_all 1.053
_refine_ls_goodness_of_fit_obs 1.084
_refine_ls_hydrogen_treatment 'riding model'
_refine_ls_matrix_type full
_refine_ls_number_parameters 379
_refine_ls_number_reflns 4043
_refine_ls_number_restraints 0
_refine_ls_restrained_S_all 1.053
_refine_ls_restrained_S_obs 1.084
_refine_ls_R_factor_all 0.0857
_refine_ls_R_factor_obs 0.0469
_refine_ls_shift/esd_max 0.001
_refine_ls_shift/esd_mean 0.000
_refine_ls_structure_factor_coef Fsqd
_refine_ls_weighting_details 'w=1/[\s^2^(Fo^2^)+(0.0622P)^2^+0.8898P] where P=(Fo^2^+2Fc^2^)/3'
_refine_ls_weighting_scheme calc
_refine_ls_wR_factor_all 0.1303
_refine_ls_wR_factor_obs 0.1086
_reflns_number_observed 2776
_reflns_number_total 4043
_reflns_observed_criterion >2sigma(I)
_cod_data_source_file b001541psup1.cif
_cod_data_source_block ss01
_cod_depositor_comments
;
The following automatic conversions were performed:

'_symmetry_cell_setting' value 'Monoclinic' changed to 'monoclinic'
according to /home/saulius/struct/CIF-dictionaries/cif_core.dic
dictionary named 'cif_core.dic' version 2.4.2 from 2011-04-26.

Automatic conversion script
Id: cif_fix_values 1891 2012-01-12 08:04:46Z andrius 

The following automatic conversions were performed:

'_refine_ls_weighting_scheme' value 'calc
w=1/[\s^2^(Fo^2^)+(0.0622P)^2^+0.8898P] where P=(Fo^2^+2Fc^2^)/3' was
changed to 'calc'. New tag '_refine_ls_weighting_details' was
created. The value of the new tag was set to
'w=1/[\s^2^(Fo^2^)+(0.0622P)^2^+0.8898P] where P=(Fo^2^+2Fc^2^)/3'.

Automatic conversion script
Id: cif_fix_values 3143 2015-03-26 13:38:13Z robertas 
;
_cod_original_sg_symbol_H-M P2(1)/n
_cod_database_code 7213286

loop_
_symmetry_equiv_pos_as_xyz
'x, y, z'
'-x+1/2, y+1/2, -z+1/2'
'-x, -y, -z'
'x-1/2, -y-1/2, z-1/2'

loop_
_atom_site_aniso_label
_atom_site_aniso_U_11
_atom_site_aniso_U_22
_atom_site_aniso_U_33
_atom_site_aniso_U_23
_atom_site_aniso_U_13
_atom_site_aniso_U_12
P1 0.0216(4) 0.0231(4) 0.0264(4) -0.0009(3) 0.0009(3) 0.0000(3)
O1 0.0338(11) 0.0305(11) 0.0315(11) 0.0057(9) -0.0032(9) -0.0080(9)
O2 0.0357(11) 0.0355(11) 0.0286(11) 0.0031(9) -0.0069(8) -0.0069(9)
O3 0.0516(14) 0.0400(12) 0.0360(12) 0.0129(10) -0.0110(10) -0.0165(11)
O4 0.0346(12) 0.0325(11) 0.0391(12) 0.0057(9) -0.0046(9) -0.0106(9)
C10 0.0269(15) 0.028(2) 0.0272(15) -0.0010(12) 0.0008(12) 0.0034(12)
C11 0.036(2) 0.031(2) 0.0249(15) -0.0007(12) -0.0020(12) 0.0059(13)
C12 0.041(2) 0.042(2) 0.035(2) -0.0017(15) -0.0053(14) -0.001(2)
C13 0.064(2) 0.048(2) 0.029(2) 0.000(2) -0.014(2) 0.003(2)
C14 0.078(3) 0.042(2) 0.025(2) 0.004(2) -0.012(2) 0.004(2)
C15 0.060(2) 0.036(2) 0.032(2) 0.0030(14) -0.002(2) -0.003(2)
C16 0.035(2) 0.0279(15) 0.027(2) 0.0003(12) -0.0002(12) 0.0024(13)
C17 0.030(2) 0.028(2) 0.034(2) -0.0014(13) -0.0006(12) -0.0013(13)
C18 0.0246(14) 0.0251(14) 0.0274(15) 0.0020(12) 0.0000(11) 0.0023(12)
C19 0.0237(14) 0.0243(14) 0.034(2) -0.0003(12) 0.0011(11) 0.0008(12)
C20 0.0216(14) 0.0242(14) 0.0299(15) 0.0008(12) -0.0018(11) -0.0005(11)
C30 0.0262(15) 0.0245(14) 0.0251(14) -0.0026(11) 0.0001(11) -0.0021(11)
C31 0.032(2) 0.038(2) 0.030(2) 0.0014(13) 0.0022(13) 0.0039(14)
C32 0.052(2) 0.042(2) 0.036(2) 0.0070(15) 0.006(2) 0.014(2)
C33 0.059(2) 0.038(2) 0.035(2) 0.0090(15) 0.013(2) 0.004(2)
C34 0.040(2) 0.047(2) 0.042(2) 0.003(2) 0.014(2) -0.006(2)
C35 0.031(2) 0.037(2) 0.034(2) 0.0014(14) 0.0023(13) 0.0006(14)
C40 0.0246(14) 0.0241(14) 0.035(2) -0.0029(12) 0.0090(12) -0.0023(12)
C41 0.048(2) 0.039(2) 0.037(2) -0.008(2) 0.006(2) 0.003(2)
C42 0.065(2) 0.045(2) 0.049(2) -0.017(2) 0.016(2) -0.005(2)
C43 0.063(3) 0.038(2) 0.073(3) -0.018(2) 0.026(2) 0.000(2)
C44 0.049(2) 0.036(2) 0.082(3) 0.002(2) 0.011(2) 0.012(2)
C45 0.036(2) 0.030(2) 0.054(2) -0.0044(15) 0.002(2) 0.0053(14)
C50 0.0241(13) 0.0274(14) 0.0188(13) 0.0034(11) 0.0005(10) 0.0017(12)
C51 0.031(2) 0.027(2) 0.040(2) -0.0023(13) 0.0028(13) -0.0039(13)
C52 0.033(2) 0.035(2) 0.037(2) -0.0003(14) 0.0063(13) 0.0044(14)
C53 0.0208(15) 0.042(2) 0.031(2) 0.0077(13) 0.0008(12) 0.0026(14)
C54 0.027(2) 0.036(2) 0.0251(15) 0.0038(13) -0.0044(12) -0.0049(13)
C55 0.029(2) 0.029(2) 0.0210(14) -0.0018(12) -0.0001(11) -0.0013(12)

loop_
_atom_site_label
_atom_site_type_symbol
_atom_site_fract_x
_atom_site_fract_y
_atom_site_fract_z
_atom_site_U_iso_or_equiv
_atom_site_thermal_displace_type
_atom_site_occupancy
_atom_site_calc_flag
_atom_site_refinement_flags
P1 P 0.05162(8) 0.87789(3) 0.94311(6) 0.0238(2) Uani 1 d .
O1 O 0.3836(2) 0.97065(9) 1.2032(2) 0.0324(5) Uani 1 d .
O2 O 0.4672(2) 0.93861(9) 1.3758(2) 0.0339(5) Uani 1 d .
O3 O 0.1568(2) 0.80416(10) 1.3690(2) 0.0436(6) Uani 1 d .
H3A H 0.1027(2) 0.80329(10) 1.3058(2) 0.065 Uiso 1 calc R
O4 O 0.0676(2) 0.82768(9) 1.1690(2) 0.0359(5) Uani 1 d .
C10 C 0.3694(3) 0.93259(12) 1.2757(2) 0.0274(6) Uani 1 d .
C11 C 0.4639(3) 0.90050(13) 1.4681(2) 0.0310(7) Uani 1 d .
C12 C 0.5691(4) 0.9109(2) 1.5614(3) 0.0400(8) Uani 1 d .
C13 C 0.5692(4) 0.8742(2) 1.6572(3) 0.0479(9) Uani 1 d .
C14 C 0.4673(4) 0.8273(2) 1.6588(3) 0.0496(9) Uani 1 d .
C15 C 0.3626(4) 0.81776(15) 1.5661(3) 0.0432(8) Uani 1 d .
C16 C 0.3598(3) 0.85480(12) 1.4683(2) 0.0305(7) Uani 1 d .
C17 C 0.2536(3) 0.84598(13) 1.3667(2) 0.0310(7) Uani 1 d .
C18 C 0.2628(3) 0.88371(12) 1.2703(2) 0.0259(6) Uani 1 d .
C19 C 0.1655(3) 0.87272(12) 1.1655(2) 0.0273(6) Uani 1 d .
C20 C 0.1672(3) 0.90240(12) 1.0624(2) 0.0255(6) Uani 1 d .
H20A H 0.2310(3) 0.93612(12) 1.0563(2) 0.031 Uiso 1 calc R
C30 C 0.0761(3) 0.92904(12) 0.8264(2) 0.0254(6) Uani 1 d .
C31 C -0.0426(3) 0.96103(14) 0.7698(2) 0.0335(7) Uani 1 d .
C32 C -0.0159(4) 0.99920(15) 0.6799(3) 0.0429(8) Uani 1 d .
C33 C 0.1279(4) 1.00589(15) 0.6474(3) 0.0437(8) Uani 1 d .
C34 C 0.2458(4) 0.9742(2) 0.7033(3) 0.0424(8) Uani 1 d .
C35 C 0.2203(3) 0.93542(14) 0.7919(3) 0.0342(7) Uani 1 d .
C40 C 0.1030(3) 0.80513(12) 0.8903(2) 0.0276(6) Uani 1 d .
C41 C 0.0406(4) 0.7864(2) 0.7814(3) 0.0412(8) Uani 1 d .
C42 C 0.0820(4) 0.7323(2) 0.7371(3) 0.0523(9) Uani 1 d .
H42A H 0.0375(4) 0.7193(2) 0.6639(3) 0.063 Uiso 1 calc R
C43 C 0.1878(5) 0.6970(2) 0.7986(4) 0.0568(10) Uani 1 d .
C44 C 0.2513(4) 0.7152(2) 0.9052(4) 0.0554(10) Uani 1 d .
C45 C 0.2082(4) 0.76931(14) 0.9519(3) 0.0398(8) Uani 1 d .
C50 C -0.1439(3) 0.87727(12) 0.9687(2) 0.0235(6) Uani 1 d .
C51 C -0.1995(3) 0.92688(13) 1.0222(3) 0.0325(7) Uani 1 d .
C52 C -0.3487(3) 0.92900(14) 1.0436(3) 0.0347(7) Uani 1 d .
C53 C -0.4411(3) 0.88069(14) 1.0117(2) 0.0314(7) Uani 1 d .
C54 C -0.3856(3) 0.83119(14) 0.9597(2) 0.0296(6) Uani 1 d .
C55 C -0.2367(3) 0.82904(13) 0.9372(2) 0.0266(6) Uani 1 d .
H53 H -0.5418(32) 0.8802(12) 1.0278(22) 0.025(7) Uiso 1 d .
H55 H -0.1935(30) 0.7929(12) 0.9034(22) 0.026(7) Uiso 1 d .
H52 H -0.3883(31) 0.9624(13) 1.0788(25) 0.031(8) Uiso 1 d .
H45 H 0.2514(32) 0.7814(13) 1.0291(26) 0.033(8) Uiso 1 d .
H51 H -0.1378(31) 0.9587(13) 1.0406(24) 0.028(8) Uiso 1 d .
H34 H 0.3437(36) 0.9773(14) 0.6791(27) 0.042(9) Uiso 1 d .
H41 H -0.0249(34) 0.8118(14) 0.7399(26) 0.035(9) Uiso 1 d .
H54 H -0.4453(35) 0.7958(15) 0.9410(26) 0.043(9) Uiso 1 d .
H31 H -0.1441(35) 0.9560(13) 0.7938(25) 0.036(8) Uiso 1 d .
H35 H 0.3072(40) 0.9122(16) 0.8288(30) 0.059(11) Uiso 1 d .
H15 H 0.2809(38) 0.7848(16) 1.5636(28) 0.053(10) Uiso 1 d .
H12 H 0.6351(37) 0.9441(15) 1.5535(28) 0.047(10) Uiso 1 d .
H32 H -0.0999(39) 1.0224(16) 0.6370(31) 0.060(11) Uiso 1 d .
H43 H 0.2156(39) 0.6619(17) 0.7657(32) 0.057(11) Uiso 1 d .
H33 H 0.1451(38) 1.0330(16) 0.5841(31) 0.059(11) Uiso 1 d .
H44 H 0.3265(43) 0.6937(18) 0.9508(34) 0.070(12) Uiso 1 d .
H13 H 0.6401(37) 0.8798(15) 1.7245(30) 0.049(9) Uiso 1 d .
H14 H 0.4639(36) 0.8015(15) 1.7223(30) 0.049(10) Uiso 1 d .

loop_
_atom_type_symbol
_atom_type_description
_atom_type_scat_dispersion_real
_atom_type_scat_dispersion_imag
_atom_type_scat_source
C C 0.0033 0.0016 'International Tables Vol C Tables 4.2.6.8 and 6.1.1.4'
H H 0.0000 0.0000 'International Tables Vol C Tables 4.2.6.8 and 6.1.1.4'
O O 0.0106 0.0060 'International Tables Vol C Tables 4.2.6.8 and 6.1.1.4'
P P 0.1023 0.0942 'International Tables Vol C Tables 4.2.6.8 and 6.1.1.4'

loop_
_geom_angle_atom_site_label_1
_geom_angle_atom_site_label_2
_geom_angle_atom_site_label_3
_geom_angle
C20 P1 C50 112.48(12)
C20 P1 C30 107.29(13)
C50 P1 C30 108.66(12)
C20 P1 C40 113.74(13)
C50 P1 C40 109.37(13)
C30 P1 C40 104.90(13)
C11 O2 C10 122.4(2)
O1 C10 O2 114.5(2)
O1 C10 C18 127.6(3)
O2 C10 C18 117.8(2)
O2 C11 C16 121.6(2)
O2 C11 C12 116.4(3)
C16 C11 C12 121.9(3)
C13 C12 C11 118.7(3)
C12 C13 C14 120.5(3)
C15 C14 C13 120.2(3)
C14 C15 C16 120.2(3)
C11 C16 C15 118.4(3)
C11 C16 C17 119.0(2)
C15 C16 C17 122.6(3)
O3 C17 C18 123.0(3)
O3 C17 C16 118.2(3)
C18 C17 C16 118.8(3)
C17 C18 C10 120.3(2)
C17 C18 C19 119.5(2)
C10 C18 C19 120.3(2)
O4 C19 C20 116.9(2)
O4 C19 C18 116.3(2)
C20 C19 C18 126.8(2)
C19 C20 P1 119.5(2)
C31 C30 C35 119.8(3)
C31 C30 P1 122.5(2)
C35 C30 P1 117.7(2)
C32 C31 C30 119.5(3)
C33 C32 C31 120.3(3)
C34 C33 C32 120.3(3)
C33 C34 C35 119.9(3)
C34 C35 C30 120.2(3)
C45 C40 C41 119.4(3)
C45 C40 P1 121.6(2)
C41 C40 P1 118.9(2)
C42 C41 C40 120.1(3)
C43 C42 C41 120.2(4)
C42 C43 C44 120.2(3)
C43 C44 C45 120.2(4)
C40 C45 C44 119.9(3)
C51 C50 C55 120.4(3)
C51 C50 P1 117.7(2)
C55 C50 P1 121.9(2)
C52 C51 C50 120.2(3)
C51 C52 C53 119.1(3)
C54 C53 C52 120.6(3)
C53 C54 C55 120.5(3)
C54 C55 C50 119.1(3)

loop_
_geom_bond_atom_site_label_1
_geom_bond_atom_site_label_2
_geom_bond_distance
P1 C20 1.735(3)
P1 C50 1.801(3)
P1 C30 1.801(3)
P1 C40 1.807(3)
O1 C10 1.211(3)
O2 C11 1.371(3)
O2 C10 1.393(3)
O3 C17 1.273(3)
O4 C19 1.334(3)
C10 C18 1.444(4)
C11 C16 1.379(4)
C11 C12 1.385(4)
C12 C13 1.382(5)
C13 C14 1.388(5)
C14 C15 1.374(5)
C15 C16 1.402(4)
C16 C17 1.456(4)
C17 C18 1.409(4)
C18 C19 1.448(4)
C19 C20 1.370(4)
C30 C31 1.389(4)
C30 C35 1.394(4)
C31 C32 1.386(4)
C32 C33 1.382(5)
C33 C34 1.378(5)
C34 C35 1.380(4)
C40 C45 1.380(4)
C40 C41 1.397(4)
C41 C42 1.374(5)
C42 C43 1.376(5)
C43 C44 1.374(6)
C44 C45 1.391(5)
C50 C51 1.384(4)
C50 C55 1.385(4)
C51 C52 1.381(4)
C52 C53 1.385(4)
C53 C54 1.372(4)
C54 C55 1.382(4)
